data_1547849
loop_
_publ_author_name
'Withanage, I.'
'Kumada, N.'
'Takei, T.'
'Yanagida, S.'
'Kuroiwa, Y.'
'Moriyoshi, C.'

_publ_section_title
;
 Synthesis and crystal structure of pyrochlore-type silver niobate and
 tantalate
;
_journal_name_full 'Journal of the Ceramic Society of Japan'
_journal_page_first 776
_journal_page_last 778
_journal_volume 125
_journal_year 2017
_chemical_formula_sum 'Ag0.93 H1.88 O3.91 Ta'
_chemical_name_common 'Ag0.93TaO2.97 0.94H2O'
_space_group_IT_number 227
_space_group_name_H-M_alt 'F d -3 m'
_symmetry_space_group_name_Hall '-F 4vw 2vw 3'
_symmetry_space_group_name_H-M 'F d -3 m :2'
_cell_angle_alpha 90
_cell_angle_beta 90
_cell_angle_gamma 90
_cell_formula_units_Z 16
_cell_length_a 10.4500(3)
_cell_length_b 10.4500(3)
_cell_length_c 10.4500(3)
_cell_volume 1141.17(6)
_cod_data_source_file AgTaO3H2O.cif
_cod_data_source_block AgTaO3H2O
_cod_original_formula_sum 'Ag0.93 Ta1.0 O3.91 H1.88'
_cod_database_code 1547849

loop_
_space_group_symop_operation_xyz
'x, y, z'
'-x, -y, -z'
'-x+3/4, -y+1/4, z+1/2'
'x+1/4, y+3/4, -z+1/2'
'-x+1/4, y+1/2, -z+3/4'
'x+3/4, -y+1/2, z+1/4'
'x+1/2, -y+3/4, -z+1/4'
'-x+1/2, y+1/4, z+3/4'
'z, x, y'
'-z, -x, -y'
'z+1/2, -x+3/4, -y+1/4'
'-z+1/2, x+1/4, y+3/4'
'-z+3/4, -x+1/4, y+1/2'
'z+1/4, x+3/4, -y+1/2'
'-z+1/4, x+1/2, -y+3/4'
'z+3/4, -x+1/2, y+1/4'
'y, z, x'
'-y, -z, -x'
'-y+1/4, z+1/2, -x+3/4'
'y+3/4, -z+1/2, x+1/4'
'y+1/2, -z+3/4, -x+1/4'
'-y+1/2, z+1/4, x+3/4'
'-y+3/4, -z+1/4, x+1/2'
'y+1/4, z+3/4, -x+1/2'
'y+3/4, x+1/4, -z+1/2'
'-y+1/4, -x+3/4, z+1/2'
'-y, -x, -z'
'y, x, z'
'y+1/4, -x+1/2, z+3/4'
'-y+3/4, x+1/2, -z+1/4'
'-y+1/2, x+3/4, z+1/4'
'y+1/2, -x+1/4, -z+3/4'
'x+3/4, z+1/4, -y+1/2'
'-x+1/4, -z+3/4, y+1/2'
'-x+1/2, z+3/4, y+1/4'
'x+1/2, -z+1/4, -y+3/4'
'-x, -z, -y'
'x, z, y'
'x+1/4, -z+1/2, y+3/4'
'-x+3/4, z+1/2, -y+1/4'
'z+3/4, y+1/4, -x+1/2'
'-z+1/4, -y+3/4, x+1/2'
'z+1/4, -y+1/2, x+3/4'
'-z+3/4, y+1/2, -x+1/4'
'-z+1/2, y+3/4, x+1/4'
'z+1/2, -y+1/4, -x+3/4'
'-z, -y, -x'
'z, y, x'
'x, y+1/2, z+1/2'
'-x, -y+1/2, -z+1/2'
'-x+3/4, -y+3/4, z'
'x+1/4, y+1/4, -z'
'-x+1/4, y, -z+1/4'
'x+3/4, -y, z+3/4'
'x+1/2, -y+1/4, -z+3/4'
'-x+1/2, y+3/4, z+1/4'
'z, x+1/2, y+1/2'
'-z, -x+1/2, -y+1/2'
'z+1/2, -x+1/4, -y+3/4'
'-z+1/2, x+3/4, y+1/4'
'-z+3/4, -x+3/4, y'
'z+1/4, x+1/4, -y'
'-z+1/4, x, -y+1/4'
'z+3/4, -x, y+3/4'
'y, z+1/2, x+1/2'
'-y, -z+1/2, -x+1/2'
'-y+1/4, z, -x+1/4'
'y+3/4, -z, x+3/4'
'y+1/2, -z+1/4, -x+3/4'
'-y+1/2, z+3/4, x+1/4'
'-y+3/4, -z+3/4, x'
'y+1/4, z+1/4, -x'
'y+3/4, x+3/4, -z'
'-y+1/4, -x+1/4, z'
'-y, -x+1/2, -z+1/2'
'y, x+1/2, z+1/2'
'y+1/4, -x, z+1/4'
'-y+3/4, x, -z+3/4'
'-y+1/2, x+1/4, z+3/4'
'y+1/2, -x+3/4, -z+1/4'
'x+3/4, z+3/4, -y'
'-x+1/4, -z+1/4, y'
'-x+1/2, z+1/4, y+3/4'
'x+1/2, -z+3/4, -y+1/4'
'-x, -z+1/2, -y+1/2'
'x, z+1/2, y+1/2'
'x+1/4, -z, y+1/4'
'-x+3/4, z, -y+3/4'
'z+3/4, y+3/4, -x'
'-z+1/4, -y+1/4, x'
'z+1/4, -y, x+1/4'
'-z+3/4, y, -x+3/4'
'-z+1/2, y+1/4, x+3/4'
'z+1/2, -y+3/4, -x+1/4'
'-z, -y+1/2, -x+1/2'
'z, y+1/2, x+1/2'
'x+1/2, y, z+1/2'
'-x+1/2, -y, -z+1/2'
'-x+1/4, -y+1/4, z'
'x+3/4, y+3/4, -z'
'-x+3/4, y+1/2, -z+1/4'
'x+1/4, -y+1/2, z+3/4'
'x, -y+3/4, -z+3/4'
'-x, y+1/4, z+1/4'
'z+1/2, x, y+1/2'
'-z+1/2, -x, -y+1/2'
'z, -x+3/4, -y+3/4'
'-z, x+1/4, y+1/4'
'-z+1/4, -x+1/4, y'
'z+3/4, x+3/4, -y'
'-z+3/4, x+1/2, -y+1/4'
'z+1/4, -x+1/2, y+3/4'
'y+1/2, z, x+1/2'
'-y+1/2, -z, -x+1/2'
'-y+3/4, z+1/2, -x+1/4'
'y+1/4, -z+1/2, x+3/4'
'y, -z+3/4, -x+3/4'
'-y, z+1/4, x+1/4'
'-y+1/4, -z+1/4, x'
'y+3/4, z+3/4, -x'
'y+1/4, x+1/4, -z'
'-y+3/4, -x+3/4, z'
'-y+1/2, -x, -z+1/2'
'y+1/2, x, z+1/2'
'y+3/4, -x+1/2, z+1/4'
'-y+1/4, x+1/2, -z+3/4'
'-y, x+3/4, z+3/4'
'y, -x+1/4, -z+1/4'
'x+1/4, z+1/4, -y'
'-x+3/4, -z+3/4, y'
'-x, z+3/4, y+3/4'
'x, -z+1/4, -y+1/4'
'-x+1/2, -z, -y+1/2'
'x+1/2, z, y+1/2'
'x+3/4, -z+1/2, y+1/4'
'-x+1/4, z+1/2, -y+3/4'
'z+1/4, y+1/4, -x'
'-z+3/4, -y+3/4, x'
'z+3/4, -y+1/2, x+1/4'
'-z+1/4, y+1/2, -x+3/4'
'-z, y+3/4, x+3/4'
'z, -y+1/4, -x+1/4'
'-z+1/2, -y, -x+1/2'
'z+1/2, y, x+1/2'
'x+1/2, y+1/2, z'
'-x+1/2, -y+1/2, -z'
'-x+1/4, -y+3/4, z+1/2'
'x+3/4, y+1/4, -z+1/2'
'-x+3/4, y, -z+3/4'
'x+1/4, -y, z+1/4'
'x, -y+1/4, -z+1/4'
'-x, y+3/4, z+3/4'
'z+1/2, x+1/2, y'
'-z+1/2, -x+1/2, -y'
'z, -x+1/4, -y+1/4'
'-z, x+3/4, y+3/4'
'-z+1/4, -x+3/4, y+1/2'
'z+3/4, x+1/4, -y+1/2'
'-z+3/4, x, -y+3/4'
'z+1/4, -x, y+1/4'
'y+1/2, z+1/2, x'
'-y+1/2, -z+1/2, -x'
'-y+3/4, z, -x+3/4'
'y+1/4, -z, x+1/4'
'y, -z+1/4, -x+1/4'
'-y, z+3/4, x+3/4'
'-y+1/4, -z+3/4, x+1/2'
'y+3/4, z+1/4, -x+1/2'
'y+1/4, x+3/4, -z+1/2'
'-y+3/4, -x+1/4, z+1/2'
'-y+1/2, -x+1/2, -z'
'y+1/2, x+1/2, z'
'y+3/4, -x, z+3/4'
'-y+1/4, x, -z+1/4'
'-y, x+1/4, z+1/4'
'y, -x+3/4, -z+3/4'
'x+1/4, z+3/4, -y+1/2'
'-x+3/4, -z+1/4, y+1/2'
'-x, z+1/4, y+1/4'
'x, -z+3/4, -y+3/4'
'-x+1/2, -z+1/2, -y'
'x+1/2, z+1/2, y'
'x+3/4, -z, y+3/4'
'-x+1/4, z, -y+1/4'
'z+1/4, y+3/4, -x+1/2'
'-z+3/4, -y+1/4, x+1/2'
'z+3/4, -y, x+3/4'
'-z+1/4, y, -x+1/4'
'-z, y+1/4, x+1/4'
'z, -y+3/4, -x+3/4'
'-z+1/2, -y+1/2, -x'
'z+1/2, y+1/2, x'

loop_
_atom_site_label
_atom_site_occupancy
_atom_site_fract_x
_atom_site_fract_y
_atom_site_fract_z
_atom_site_adp_type
_atom_site_B_iso_or_equiv
_atom_site_type_symbol
Ta 1.0 0.000000 0.000000 0.000000 Biso 1.10(10) Ta
Ag 0.9200 0.500000 0.500000 0.500000 Biso 6.0(2) Ag
O1 0.9880 0.3310(10) 0.125000 0.125000 Biso 1.5 O
O2 0.9400 0.3520(10) 0.3520(10) 0.3520(10) Biso 1.0(4) O
